data_4332435
loop_
_publ_author_name
'Milsmann, Carsten'
'Levina, Aviva'
'Harris, Hugh H.'
'Foran, Garry J.'
'Turner, Peter'
'Lay, Peter A.'

_publ_section_title
;
 Charge Distribution in Chromium and Vanadium Catecholato
 Complexes:&#x00A0; X-ray Absorption Spectroscopic and Computational
 Studies
;
_journal_issue 12
_journal_name_full 'Inorganic Chemistry'
_journal_page_first 4743
_journal_page_last 4754
_journal_paper_doi 10.1021/ic0603611
_journal_volume 45
_journal_year 2006
_chemical_absolute_configuration ad
_chemical_formula_sum 'C30 H44 N2 O6 V'
_chemical_formula_weight 579.61
_chemical_name_systematic
; 
 ? 
;
_space_group_IT_number 19
_symmetry_cell_setting orthorhombic
_symmetry_Int_Tables_number 19
_symmetry_space_group_name_Hall 'P 2ac 2ab'
_symmetry_space_group_name_H-M 'P 21 21 21'
_atom_sites_solution_hydrogens geom
_atom_sites_solution_primary direct
_atom_sites_solution_secondary difmap
_audit_creation_method SHELXL-97
_cell_angle_alpha 90.00
_cell_angle_beta 90.00
_cell_angle_gamma 90.00
_cell_formula_units_Z 4
_cell_length_a 9.545(3)
_cell_length_b 10.663(3)
_cell_length_c 29.819(9)
_cell_measurement_reflns_used 849
_cell_measurement_temperature 25(2)
_cell_measurement_theta_max 24.87
_cell_measurement_theta_min 2.35
_cell_volume 3034.9(16)
_computing_cell_refinement 'SAINT (Bruker,1995)'
_computing_data_collection 'SMART (Bruker,1995)'
_computing_data_reduction 'SAINT and XPREP (Bruker 1995)'
_computing_molecular_graphics
;
  teXsan for Windows (MSC, 1997) 
  xtal 3.6 (Hall,du Boulay, D.J. & Olthof-Hazekamp, R. 1999)
  ORTEPII  (Johnson,C.K., 1976). 
  WinGX (Farrugia, 1999)
;
_computing_structure_refinement 'SHELXL-97 (Sheldrick, 1997)'
_computing_structure_solution 'SIR97 (Altomare, et. al. 1997)'
_diffrn_ambient_temperature 25(2)
_diffrn_crystal_treatment
;
attached with Exxon Paratone N, to a short length 
of fibre supported on a thin piece of copper wire 
inserted in a copper mounting pin. The crystal was 
cooled in a 25(2) Kelvin Helium gas stream from an 
Oxford Cryosystems HeliX. 
;
_diffrn_measured_fraction_theta_full 0.999
_diffrn_measured_fraction_theta_max 0.999
_diffrn_measurement_device_type 'Bruker SMART 1000 CCD'
_diffrn_measurement_method \w
_diffrn_radiation_monochromator graphite
_diffrn_radiation_source 'sealed tube'
_diffrn_radiation_type MoK\a
_diffrn_radiation_wavelength 0.71073
_diffrn_reflns_av_R_equivalents 0.1017
_diffrn_reflns_av_sigmaI/netI 0.1448
_diffrn_reflns_limit_h_max 11
_diffrn_reflns_limit_h_min -11
_diffrn_reflns_limit_k_max 12
_diffrn_reflns_limit_k_min -5
_diffrn_reflns_limit_l_max 35
_diffrn_reflns_limit_l_min -35
_diffrn_reflns_number 14775
_diffrn_reflns_theta_full 25.02
_diffrn_reflns_theta_max 25.02
_diffrn_reflns_theta_min 2.03
_diffrn_standards_decay_% 0.01
_diffrn_standards_number 27
_exptl_absorpt_coefficient_mu 0.370
_exptl_absorpt_correction_T_max 0.927
_exptl_absorpt_correction_T_min 0.885
_exptl_absorpt_correction_type gaussian
_exptl_absorpt_process_details
;
  Gaussian (Coppens et al., 1965) 
  XPREP  (Bruker, 1995)
;
_exptl_crystal_colour 'dark blue'
_exptl_crystal_density_diffrn 1.269
_exptl_crystal_density_method 'not measured'
_exptl_crystal_description prism
_exptl_crystal_F_000 1236
_exptl_crystal_size_max 0.418
_exptl_crystal_size_mid 0.272
_exptl_crystal_size_min 0.254
_refine_diff_density_max 0.477
_refine_diff_density_min -0.310
_refine_diff_density_rms 0.070
_refine_ls_abs_structure_details 'Flack H D (1983), Acta Cryst. A39, 876-881'
_refine_ls_abs_structure_Flack 0.01(3)
_refine_ls_extinction_method none
_refine_ls_goodness_of_fit_ref 1.093
_refine_ls_hydrogen_treatment mixed
_refine_ls_matrix_type full
_refine_ls_number_parameters 358
_refine_ls_number_reflns 5338
_refine_ls_number_restraints 0
_refine_ls_restrained_S_all 1.093
_refine_ls_R_factor_all 0.1084
_refine_ls_R_factor_gt 0.0577
_refine_ls_shift/su_max 0.001
_refine_ls_shift/su_mean 0.000
_refine_ls_structure_factor_coef Fsqd
_refine_ls_weighting_details 'calc w=1/[\s^2^(Fo^2^)+(0.0100P)^2^+0.0000P] where P=(Fo^2^+2Fc^2^)/3'
_refine_ls_weighting_scheme calc
_refine_ls_wR_factor_gt 0.0828
_refine_ls_wR_factor_ref 0.0904
_reflns_number_gt 3242
_reflns_number_total 5338
_reflns_threshold_expression >2sigma(I)
_cod_data_source_file ic0603611sup1.cif
_cod_data_source_block pal57
_cod_depositor_comments
;
The following automatic conversions were performed:
'_atom_site_symetry_multiplicity' tag replaced with
'_atom_site_symmetry_multiplicity'.

Automatic conversion script
Id: cif_correct_tags 1440 2010-10-19 06:21:57Z saulius 

The following automatic conversions were performed:

'_exptl_absorpt_correction_type' value 'Gaussian' changed to
'gaussian' according to
/home/saulius/struct/CIF-dictionaries/cif_core.dic dictionary named
'cif_core.dic' version 2.4.2 from 2011-04-26.

Automatic conversion script
Id: cif_fix_values 1891 2012-01-12 08:04:46Z andrius 
;
_cod_original_cell_volume 3035.0(16)
_cod_original_sg_symbol_H-M 'P 21 21 21 '
_cod_database_code 4332435

loop_
_symmetry_equiv_pos_as_xyz
'x, y, z'
'-x+1/2, -y, z+1/2'
'-x, y+1/2, -z+1/2'
'x+1/2, -y+1/2, -z'

loop_
_atom_site_label
_atom_site_type_symbol
_atom_site_fract_x
_atom_site_fract_y
_atom_site_fract_z
_atom_site_U_iso_or_equiv
_atom_site_adp_type
_atom_site_occupancy
_atom_site_symmetry_multiplicity
_atom_site_calc_flag
_atom_site_refinement_flags
V1 V 0.65735(10) 0.33907(8) 0.13399(3) 0.0253(2) Uani 1 1 d .
O1 O 0.7178(3) 0.4225(3) 0.18825(10) 0.0236(9) Uani 1 1 d .
O2 O 0.8169(3) 0.2317(3) 0.14806(9) 0.0248(9) Uani 1 1 d .
O3 O 0.5038(3) 0.2634(3) 0.16687(9) 0.0231(8) Uani 1 1 d .
O4 O 0.6014(3) 0.2084(3) 0.09186(9) 0.0223(9) Uani 1 1 d .
O5 O 0.5344(3) 0.4809(3) 0.11944(9) 0.0260(9) Uani 1 1 d .
O6 O 0.7689(3) 0.4162(3) 0.08756(10) 0.0281(9) Uani 1 1 d .
C1 C 0.8262(6) 0.3682(4) 0.20885(16) 0.0238(13) Uani 1 1 d .
C2 C 0.8852(5) 0.2632(5) 0.18668(16) 0.0237(13) Uani 1 1 d .
C3 C 0.9947(5) 0.1972(4) 0.20496(15) 0.0249(13) Uani 1 1 d .
H3 H 1.0338 0.1272 0.1897 0.030 Uiso 1 1 calc R
C4 C 1.0477(6) 0.2353(5) 0.24664(16) 0.0321(14) Uani 1 1 d .
H4 H 1.1225 0.1903 0.2601 0.038 Uiso 1 1 calc R
C5 C 0.9912(5) 0.3379(5) 0.26797(15) 0.0286(13) Uani 1 1 d .
H5 H 1.0294 0.3636 0.2959 0.034 Uiso 1 1 calc R
C6 C 0.8803(5) 0.4050(5) 0.24991(15) 0.0295(14) Uani 1 1 d .
H6 H 0.8422 0.4749 0.2654 0.035 Uiso 1 1 calc R
C7 C 0.4433(5) 0.1649(5) 0.14856(15) 0.0214(12) Uani 1 1 d .
C8 C 0.4973(6) 0.1346(5) 0.10550(16) 0.0248(13) Uani 1 1 d .
C9 C 0.4405(5) 0.0350(5) 0.08264(16) 0.0276(14) Uani 1 1 d .
H9 H 0.4729 0.0169 0.0532 0.033 Uiso 1 1 calc R
C10 C 0.3370(6) -0.0398(5) 0.10149(15) 0.0300(13) Uani 1 1 d .
H10 H 0.2995 -0.1089 0.0854 0.036 Uiso 1 1 calc R
C11 C 0.2888(5) -0.0118(5) 0.14449(15) 0.0297(14) Uani 1 1 d .
H11 H 0.2192 -0.0628 0.1581 0.036 Uiso 1 1 calc R
C12 C 0.3424(6) 0.0904(4) 0.16723(15) 0.0265(12) Uani 1 1 d .
H12 H 0.3085 0.1092 0.1964 0.032 Uiso 1 1 calc R
C13 C 0.5801(6) 0.5534(5) 0.08588(16) 0.0229(13) Uani 1 1 d .
C14 C 0.7096(6) 0.5165(5) 0.06780(16) 0.0260(14) Uani 1 1 d .
C15 C 0.7686(6) 0.5827(5) 0.03257(17) 0.0340(15) Uani 1 1 d .
H15 H 0.8579 0.5597 0.0212 0.041 Uiso 1 1 calc R
C16 C 0.6957(6) 0.6834(5) 0.01401(17) 0.0351(15) Uani 1 1 d .
H16 H 0.7338 0.7270 -0.0109 0.042 Uiso 1 1 calc R
C17 C 0.5689(6) 0.7200(5) 0.03156(17) 0.0367(16) Uani 1 1 d .
H17 H 0.5206 0.7897 0.0191 0.044 Uiso 1 1 calc R
C18 C 0.5113(6) 0.6543(5) 0.06781(15) 0.0323(14) Uani 1 1 d .
H18 H 0.4239 0.6799 0.0800 0.039 Uiso 1 1 calc R
N1 N 0.3426(5) 0.5399(4) 0.18716(13) 0.0402(12) Uani 1 1 d .
H1N H 0.3989 0.5086 0.1643 0.048 Uiso 1 1 calc R
C19 C 0.1941(5) 0.5008(6) 0.17560(16) 0.0463(17) Uani 1 1 d .
H19A H 0.1887 0.4081 0.1763 0.056 Uiso 1 1 calc R
H19B H 0.1303 0.5332 0.1991 0.056 Uiso 1 1 calc R
C20 C 0.1431(7) 0.5451(5) 0.13092(19) 0.0673(18) Uani 1 1 d .
H20A H 0.1420 0.6370 0.1304 0.101 Uiso 1 1 calc R
H20B H 0.0482 0.5133 0.1257 0.101 Uiso 1 1 calc R
H20C H 0.2058 0.5141 0.1074 0.101 Uiso 1 1 calc R
C21 C 0.3925(5) 0.4774(5) 0.22947(15) 0.0320(15) Uani 1 1 d .
H21A H 0.4954 0.4871 0.2317 0.038 Uiso 1 1 calc R
H21B H 0.3716 0.3866 0.2277 0.038 Uiso 1 1 calc R
C22 C 0.3254(5) 0.5305(5) 0.27133(14) 0.0338(14) Uani 1 1 d .
H22A H 0.3541 0.6181 0.2751 0.051 Uiso 1 1 calc R
H22B H 0.3555 0.4817 0.2975 0.051 Uiso 1 1 calc R
H22C H 0.2232 0.5261 0.2685 0.051 Uiso 1 1 calc R
C23 C 0.3618(7) 0.6761(5) 0.18654(17) 0.0505(17) Uani 1 1 d .
H23A H 0.2980 0.7148 0.2087 0.061 Uiso 1 1 calc R
H23B H 0.3364 0.7086 0.1565 0.061 Uiso 1 1 calc R
C24 C 0.5123(7) 0.7140(5) 0.19731(18) 0.0559(19) Uani 1 1 d .
H24A H 0.5330 0.6940 0.2287 0.084 Uiso 1 1 calc R
H24B H 0.5237 0.8043 0.1924 0.084 Uiso 1 1 calc R
H24C H 0.5768 0.6680 0.1777 0.084 Uiso 1 1 calc R
N2 N 0.8811(4) 0.1084(4) 0.06488(12) 0.0302(12) Uani 1 1 d .
H2N H 0.8382 0.1470 0.0892 0.036 Uiso 1 1 calc R
C25 C 1.0312(6) 0.1053(6) 0.07541(18) 0.0475(17) Uani 1 1 d .
H25A H 1.0810 0.0595 0.0513 0.057 Uiso 1 1 calc R
H25B H 1.0451 0.0585 0.1037 0.057 Uiso 1 1 calc R
C26 C 1.0954(6) 0.2352(5) 0.08026(18) 0.0508(18) Uani 1 1 d .
H26A H 1.0909 0.2790 0.0514 0.076 Uiso 1 1 calc R
H26B H 1.1935 0.2272 0.0896 0.076 Uiso 1 1 calc R
H26C H 1.0434 0.2828 0.1029 0.076 Uiso 1 1 calc R
C27 C 0.8199(6) -0.0189(5) 0.06232(16) 0.0383(15) Uani 1 1 d .
H27A H 0.8767 -0.0701 0.0414 0.046 Uiso 1 1 calc R
H27B H 0.7242 -0.0126 0.0497 0.046 Uiso 1 1 calc R
C28 C 0.8120(6) -0.0862(5) 0.10736(14) 0.0406(16) Uani 1 1 d .
H28A H 0.9067 -0.1090 0.1172 0.061 Uiso 1 1 calc R
H28B H 0.7552 -0.1623 0.1042 0.061 Uiso 1 1 calc R
H28C H 0.7690 -0.0307 0.1296 0.061 Uiso 1 1 calc R
C29 C 0.8444(6) 0.1883(4) 0.02432(14) 0.0355(14) Uani 1 1 d .
H29A H 0.7413 0.1909 0.0207 0.043 Uiso 1 1 calc R
H29B H 0.8778 0.2751 0.0292 0.043 Uiso 1 1 calc R
C30 C 0.9099(5) 0.1366(5) -0.01771(15) 0.0424(16) Uani 1 1 d .
H30A H 1.0110 0.1270 -0.0132 0.064 Uiso 1 1 calc R
H30B H 0.8928 0.1944 -0.0427 0.064 Uiso 1 1 calc R
H30C H 0.8684 0.0548 -0.0246 0.064 Uiso 1 1 calc R

loop_
_atom_site_aniso_label
_atom_site_aniso_U_11
_atom_site_aniso_U_22
_atom_site_aniso_U_33
_atom_site_aniso_U_23
_atom_site_aniso_U_13
_atom_site_aniso_U_12
V1 0.0341(5) 0.0222(4) 0.0195(4) -0.0014(5) 0.0060(5) 0.0032(5)
O1 0.029(2) 0.024(2) 0.0180(18) -0.0041(16) 0.0040(17) 0.0013(18)
O2 0.027(2) 0.028(2) 0.0188(19) -0.0023(15) 0.0031(16) 0.0029(19)
O3 0.031(2) 0.021(2) 0.0179(18) -0.0026(16) 0.0021(17) -0.0021(19)
O4 0.031(2) 0.020(2) 0.0165(18) -0.0005(15) 0.0006(16) -0.0050(17)
O5 0.032(2) 0.026(2) 0.020(2) 0.0002(17) 0.0044(16) 0.0010(18)
O6 0.036(2) 0.026(2) 0.0225(19) 0.0005(18) 0.0082(17) 0.0018(18)
C1 0.023(3) 0.023(3) 0.026(3) 0.008(3) -0.001(3) -0.005(3)
C2 0.028(4) 0.022(3) 0.021(3) -0.003(3) 0.006(3) -0.004(3)
C3 0.025(3) 0.024(3) 0.026(3) -0.003(2) 0.001(3) 0.002(3)
C4 0.034(4) 0.030(4) 0.031(3) 0.007(3) 0.005(3) -0.003(3)
C5 0.035(3) 0.032(3) 0.019(3) -0.005(3) -0.004(3) 0.001(3)
C6 0.034(4) 0.028(3) 0.027(3) -0.006(3) 0.010(3) -0.009(3)
C7 0.021(3) 0.020(3) 0.023(3) -0.004(3) -0.004(2) 0.006(3)
C8 0.026(3) 0.022(3) 0.027(3) 0.000(3) -0.001(3) 0.004(3)
C9 0.033(3) 0.037(4) 0.013(3) -0.008(3) -0.005(3) 0.000(3)
C10 0.039(3) 0.024(3) 0.027(3) -0.007(2) -0.004(3) -0.003(3)
C11 0.024(3) 0.037(3) 0.028(3) -0.004(3) 0.003(2) -0.002(3)
C12 0.034(3) 0.025(3) 0.020(3) -0.008(2) 0.003(3) 0.003(3)
C13 0.037(4) 0.014(3) 0.018(3) -0.001(3) 0.002(3) -0.003(3)
C14 0.043(4) 0.015(3) 0.020(3) 0.003(3) 0.000(3) -0.001(3)
C15 0.045(4) 0.022(3) 0.035(3) -0.007(3) 0.017(3) 0.002(3)
C16 0.058(4) 0.019(3) 0.029(3) -0.006(3) 0.005(3) -0.004(3)
C17 0.055(4) 0.027(4) 0.028(3) -0.006(3) -0.006(3) 0.004(3)
C18 0.040(4) 0.034(3) 0.024(3) -0.005(3) 0.001(3) 0.004(4)
N1 0.056(3) 0.036(3) 0.029(3) 0.003(2) 0.017(3) 0.014(3)
C19 0.032(4) 0.080(5) 0.028(3) 0.001(3) -0.009(3) -0.004(4)
C20 0.075(5) 0.078(5) 0.049(4) 0.007(4) 0.000(4) 0.010(5)
C21 0.043(4) 0.031(3) 0.022(3) -0.005(3) 0.006(3) 0.004(3)
C22 0.032(3) 0.045(4) 0.024(3) -0.010(3) 0.000(3) 0.010(3)
C23 0.088(5) 0.024(4) 0.039(3) -0.007(3) -0.002(4) 0.011(4)
C24 0.077(5) 0.046(4) 0.045(4) -0.015(3) -0.010(4) -0.010(4)
N2 0.034(3) 0.042(3) 0.015(2) 0.001(2) 0.007(2) 0.007(2)
C25 0.044(4) 0.064(5) 0.035(4) -0.012(3) -0.002(3) 0.002(4)
C26 0.046(4) 0.064(5) 0.043(4) 0.014(4) 0.007(3) -0.003(4)
C27 0.046(4) 0.032(3) 0.037(3) -0.008(3) 0.015(3) -0.001(3)
C28 0.057(5) 0.045(4) 0.020(3) 0.008(3) 0.001(3) -0.010(3)
C29 0.047(4) 0.034(4) 0.025(3) 0.004(2) 0.008(3) 0.012(3)
C30 0.047(4) 0.051(4) 0.029(3) 0.001(3) -0.001(3) 0.015(3)

loop_
_atom_type_symbol
_atom_type_description
_atom_type_scat_dispersion_real
_atom_type_scat_dispersion_imag
_atom_type_scat_source
C C 0.0033 0.0016 'International Tables Vol C Tables 4.2.6.8 and 6.1.1.4'
H H 0.0000 0.0000 'International Tables Vol C Tables 4.2.6.8 and 6.1.1.4'
N N 0.0061 0.0033 'International Tables Vol C Tables 4.2.6.8 and 6.1.1.4'
O O 0.0106 0.0060 'International Tables Vol C Tables 4.2.6.8 and 6.1.1.4'
V V 0.3005 0.5294 'International Tables Vol C Tables 4.2.6.8 and 6.1.1.4'

loop_
_geom_angle_atom_site_label_1
_geom_angle_atom_site_label_2
_geom_angle_atom_site_label_3
_geom_angle
O6 V1 O1 103.84(13)
O6 V1 O3 163.08(14)
O1 V1 O3 89.65(13)
O6 V1 O4 89.62(13)
O1 V1 O4 161.61(13)
O3 V1 O4 79.73(13)
O6 V1 O2 88.51(14)
O1 V1 O2 81.79(13)
O3 V1 O2 103.72(13)
O4 V1 O2 86.16(13)
O6 V1 O5 80.95(14)
O1 V1 O5 90.51(13)
O3 V1 O5 88.88(14)
O4 V1 O5 104.12(13)
O2 V1 O5 165.12(14)
C1 O1 V1 114.6(3)
C2 O2 V1 114.2(3)
C7 O3 V1 117.0(3)
C8 O4 V1 115.5(3)
C13 O5 V1 114.6(3)
C14 O6 V1 114.9(3)
O1 C1 C6 124.9(5)
O1 C1 C2 115.8(4)
C6 C1 C2 119.2(5)
O2 C2 C3 124.9(4)
O2 C2 C1 113.5(5)
C3 C2 C1 121.5(5)
C2 C3 C4 118.5(5)
C2 C3 H3 120.7
C4 C3 H3 120.7
C5 C4 C3 120.0(5)
C5 C4 H4 120.0
C3 C4 H4 120.0
C4 C5 C6 122.0(5)
C4 C5 H5 119.0
C6 C5 H5 119.0
C1 C6 C5 118.8(5)
C1 C6 H6 120.6
C5 C6 H6 120.6
O3 C7 C12 127.1(4)
O3 C7 C8 113.4(5)
C12 C7 C8 119.4(5)
O4 C8 C9 126.9(5)
O4 C8 C7 114.3(5)
C9 C8 C7 118.8(5)
C8 C9 C10 121.6(5)
C8 C9 H9 119.2
C10 C9 H9 119.2
C9 C10 C11 119.0(5)
C9 C10 H10 120.5
C11 C10 H10 120.5
C12 C11 C10 119.9(5)
C12 C11 H11 120.1
C10 C11 H11 120.1
C7 C12 C11 121.3(5)
C7 C12 H12 119.4
C11 C12 H12 119.4
O5 C13 C18 126.3(5)
O5 C13 C14 114.3(5)
C18 C13 C14 119.4(5)
O6 C14 C15 124.5(5)
O6 C14 C13 115.1(4)
C15 C14 C13 120.4(5)
C14 C15 C16 119.4(5)
C14 C15 H15 120.3
C16 C15 H15 120.3
C17 C16 C15 120.5(5)
C17 C16 H16 119.8
C15 C16 H16 119.8
C16 C17 C18 119.8(6)
C16 C17 H17 120.1
C18 C17 H17 120.1
C13 C18 C17 120.5(5)
C13 C18 H18 119.7
C17 C18 H18 119.7
C23 N1 C21 114.2(4)
C23 N1 C19 112.8(5)
C21 N1 C19 111.4(4)
C23 N1 H1N 105.9
C21 N1 H1N 105.9
C19 N1 H1N 105.9
C20 C19 N1 114.8(5)
C20 C19 H19A 108.6
N1 C19 H19A 108.6
C20 C19 H19B 108.6
N1 C19 H19B 108.6
H19A C19 H19B 107.5
C19 C20 H20A 109.5
C19 C20 H20B 109.5
H20A C20 H20B 109.5
C19 C20 H20C 109.5
H20A C20 H20C 109.5
H20B C20 H20C 109.5
N1 C21 C22 113.1(4)
N1 C21 H21A 109.0
C22 C21 H21A 109.0
N1 C21 H21B 109.0
C22 C21 H21B 109.0
H21A C21 H21B 107.8
C21 C22 H22A 109.5
C21 C22 H22B 109.5
H22A C22 H22B 109.5
C21 C22 H22C 109.5
H22A C22 H22C 109.5
H22B C22 H22C 109.5
N1 C23 C24 112.2(5)
N1 C23 H23A 109.2
C24 C23 H23A 109.2
N1 C23 H23B 109.2
C24 C23 H23B 109.2
H23A C23 H23B 107.9
C23 C24 H24A 109.5
C23 C24 H24B 109.5
H24A C24 H24B 109.5
C23 C24 H24C 109.5
H24A C24 H24C 109.5
H24B C24 H24C 109.5
C25 N2 C27 112.1(4)
C25 N2 C29 114.1(4)
C27 N2 C29 112.5(4)
C25 N2 H2N 105.8
C27 N2 H2N 105.8
C29 N2 H2N 105.8
N2 C25 C26 113.2(5)
N2 C25 H25A 108.9
C26 C25 H25A 108.9
N2 C25 H25B 108.9
C26 C25 H25B 108.9
H25A C25 H25B 107.8
C25 C26 H26A 109.5
C25 C26 H26B 109.5
H26A C26 H26B 109.5
C25 C26 H26C 109.5
H26A C26 H26C 109.5
H26B C26 H26C 109.5
N2 C27 C28 113.9(4)
N2 C27 H27A 108.8
C28 C27 H27A 108.8
N2 C27 H27B 108.8
C28 C27 H27B 108.8
H27A C27 H27B 107.7
C27 C28 H28A 109.5
C27 C28 H28B 109.5
H28A C28 H28B 109.5
C27 C28 H28C 109.5
H28A C28 H28C 109.5
H28B C28 H28C 109.5
C30 C29 N2 111.2(4)
C30 C29 H29A 109.4
N2 C29 H29A 109.4
C30 C29 H29B 109.4
N2 C29 H29B 109.4
H29A C29 H29B 108.0
C29 C30 H30A 109.5
C29 C30 H30B 109.5
H30A C30 H30B 109.5
C29 C30 H30C 109.5
H30A C30 H30C 109.5
H30B C30 H30C 109.5

loop_
_geom_bond_atom_site_label_1
_geom_bond_atom_site_label_2
_geom_bond_distance
V1 O6 1.931(3)
V1 O1 1.935(3)
V1 O3 1.939(3)
V1 O4 1.951(3)
V1 O2 1.951(3)
V1 O5 1.963(3)
O1 C1 1.335(5)
O2 C2 1.365(5)
O3 C7 1.318(5)
O4 C8 1.332(5)
O5 C13 1.338(5)
O6 C14 1.345(5)
C1 C6 1.385(6)
C1 C2 1.417(6)
C2 C3 1.373(6)
C3 C4 1.402(6)
C3 H3 0.9500
C4 C5 1.376(6)
C4 H4 0.9500
C5 C6 1.386(6)
C5 H5 0.9500
C6 H6 0.9500
C7 C12 1.367(6)
C7 C8 1.421(6)
C8 C9 1.373(6)
C9 C10 1.389(6)
C9 H9 0.9500
C10 C11 1.394(6)
C10 H10 0.9500
C11 C12 1.382(6)
C11 H11 0.9500
C12 H12 0.9500
C13 C18 1.371(6)
C13 C14 1.405(6)
C14 C15 1.385(6)
C15 C16 1.394(6)
C15 H15 0.9500
C16 C17 1.374(7)
C16 H16 0.9500
C17 C18 1.401(6)
C17 H17 0.9500
C18 H18 0.9500
N1 C23 1.464(6)
N1 C21 1.504(6)
N1 C19 1.517(6)
N1 H1N 0.9300
C19 C20 1.495(6)
C19 H19A 0.9900
C19 H19B 0.9900
C20 H20A 0.9800
C20 H20B 0.9800
C20 H20C 0.9800
C21 C22 1.513(6)
C21 H21A 0.9900
C21 H21B 0.9900
C22 H22A 0.9800
C22 H22B 0.9800
C22 H22C 0.9800
C23 C24 1.526(8)
C23 H23A 0.9900
C23 H23B 0.9900
C24 H24A 0.9800
C24 H24B 0.9800
C24 H24C 0.9800
N2 C25 1.467(6)
N2 C27 1.480(6)
N2 C29 1.520(5)
N2 H2N 0.9300
C25 C26 1.521(7)
C25 H25A 0.9900
C25 H25B 0.9900
C26 H26A 0.9800
C26 H26B 0.9800
C26 H26C 0.9800
C27 C28 1.525(6)
C27 H27A 0.9900
C27 H27B 0.9900
C28 H28A 0.9800
C28 H28B 0.9800
C28 H28C 0.9800
C29 C30 1.505(6)
C29 H29A 0.9900
C29 H29B 0.9900
C30 H30A 0.9800
C30 H30B 0.9800
C30 H30C 0.9800

loop_
_geom_hbond_atom_site_label_D
_geom_hbond_atom_site_label_H
_geom_hbond_atom_site_label_A
_geom_hbond_distance_DH
_geom_hbond_distance_HA
_geom_hbond_distance_DA
_geom_hbond_angle_DHA
N1 H1N O5 0.93 1.88 2.797(5) 166.8
N2 H2N O2 0.93 1.98 2.873(5) 159.7
N2 H2N O4 0.93 2.36 2.986(5) 124.8

loop_
_geom_torsion_atom_site_label_1
_geom_torsion_atom_site_label_2
_geom_torsion_atom_site_label_3
_geom_torsion_atom_site_label_4
_geom_torsion
O6 V1 O1 C1 -89.2(3)
O3 V1 O1 C1 101.1(3)
O4 V1 O1 C1 46.8(6)
O2 V1 O1 C1 -2.8(3)
O5 V1 O1 C1 -170.0(3)
O6 V1 O2 C2 105.7(3)
O1 V1 O2 C2 1.5(3)
O3 V1 O2 C2 -86.1(3)
O4 V1 O2 C2 -164.5(3)
O5 V1 O2 C2 61.0(6)
O6 V1 O3 C7 54.8(6)
O1 V1 O3 C7 -161.9(3)
O4 V1 O3 C7 3.0(3)
O2 V1 O3 C7 -80.4(3)
O5 V1 O3 C7 107.6(3)
O6 V1 O4 C8 -168.7(3)
O1 V1 O4 C8 53.6(6)
O3 V1 O4 C8 -2.0(3)
O2 V1 O4 C8 102.7(3)
O5 V1 O4 C8 -88.2(3)
O6 V1 O5 C13 2.6(3)
O1 V1 O5 C13 106.5(3)
O3 V1 O5 C13 -163.8(3)
O4 V1 O5 C13 -84.7(3)
O2 V1 O5 C13 48.0(6)
O1 V1 O6 C14 -91.7(3)
O3 V1 O6 C14 50.3(6)
O4 V1 O6 C14 101.0(3)
O2 V1 O6 C14 -172.8(3)
O5 V1 O6 C14 -3.4(3)
V1 O1 C1 C6 -174.6(4)
V1 O1 C1 C2 3.6(5)
V1 O2 C2 C3 175.8(4)
V1 O2 C2 C1 -0.1(5)
O1 C1 C2 O2 -2.3(6)
C6 C1 C2 O2 176.0(4)
O1 C1 C2 C3 -178.3(4)
C6 C1 C2 C3 0.0(7)
O2 C2 C3 C4 -175.2(4)
C1 C2 C3 C4 0.4(7)
C2 C3 C4 C5 -0.9(7)
C3 C4 C5 C6 1.2(7)
O1 C1 C6 C5 178.4(4)
C2 C1 C6 C5 0.2(7)
C4 C5 C6 C1 -0.8(7)
V1 O3 C7 C12 173.8(4)
V1 O3 C7 C8 -3.4(5)
V1 O4 C8 C9 -178.7(4)
V1 O4 C8 C7 0.7(5)
O3 C7 C8 O4 1.7(6)
C12 C7 C8 O4 -175.7(4)
O3 C7 C8 C9 -178.8(4)
C12 C7 C8 C9 3.8(7)
O4 C8 C9 C10 176.3(5)
C7 C8 C9 C10 -3.2(7)
C8 C9 C10 C11 0.7(8)
C9 C10 C11 C12 1.2(7)
O3 C7 C12 C11 -179.1(4)
C8 C7 C12 C11 -2.0(7)
C10 C11 C12 C7 -0.5(7)
V1 O5 C13 C18 176.8(4)
V1 O5 C13 C14 -1.4(5)
V1 O6 C14 C15 -177.3(4)
V1 O6 C14 C13 3.6(5)
O5 C13 C14 O6 -1.4(6)
C18 C13 C14 O6 -179.7(4)
O5 C13 C14 C15 179.4(4)
C18 C13 C14 C15 1.1(7)
O6 C14 C15 C16 178.4(4)
C13 C14 C15 C16 -2.5(7)
C14 C15 C16 C17 2.6(8)
C15 C16 C17 C18 -1.2(8)
O5 C13 C18 C17 -177.8(4)
C14 C13 C18 C17 0.3(7)
C16 C17 C18 C13 -0.2(8)
C23 N1 C19 C20 57.8(6)
C21 N1 C19 C20 -172.3(4)
C23 N1 C21 C22 56.0(6)
C19 N1 C21 C22 -73.2(5)
C21 N1 C23 C24 52.7(6)
C19 N1 C23 C24 -178.9(4)
C27 N2 C25 C26 -177.5(4)
C29 N2 C25 C26 53.3(6)
C25 N2 C27 C28 69.0(6)
C29 N2 C27 C28 -160.9(4)
C25 N2 C29 C30 63.3(6)
C27 N2 C29 C30 -65.8(6)
